data_7128049
loop_
_publ_author_name
'Ji, Wangqin'
'Wu, Hai-Hong'
'Li, Wenbo'
'Zhang, Junliang'

_publ_section_title
;
 Copper-catalyzed cyclization reaction: synthesis of trifluoromethylated
 indolinyl ketones.
;
_journal_issue 36
_journal_name_full 'Chemical communications (Cambridge, England)'
_journal_page_first 4448
_journal_page_last 4451
_journal_paper_doi 10.1039/d1cc00960e
_journal_volume 57
_journal_year 2021
_chemical_formula_moiety 'C17 H14 F3 N O'
_chemical_formula_sum 'C17 H14 F3 N O'
_chemical_formula_weight 305.29
_space_group_crystal_system orthorhombic
_space_group_IT_number 61
_space_group_name_Hall '-P 2ac 2ab'
_space_group_name_H-M_alt 'P b c a'
_atom_sites_solution_hydrogens geom
_atom_sites_solution_primary dual
_audit_creation_date 2021-01-26
_audit_creation_method
;
Olex2 1.2
(compiled 2018.05.29 svn.r3508 for OlexSys, GUI svn.r5506)
;
_audit_update_record
;
2021-02-16 deposited with the CCDC.	2021-03-22 downloaded from the CCDC.
;
_cell_angle_alpha 90
_cell_angle_beta 90
_cell_angle_gamma 90
_cell_formula_units_Z 8
_cell_length_a 17.7969(2)
_cell_length_b 8.47540(10)
_cell_length_c 19.13530(10)
_cell_measurement_reflns_used 31343
_cell_measurement_temperature 169.99(10)
_cell_measurement_theta_max 74.2730
_cell_measurement_theta_min 4.5900
_cell_volume 2886.29(5)
_computing_cell_refinement 'CrysAlisPro 1.171.39.32a (Rigaku OD, 2017)'
_computing_data_collection 'CrysAlisPro 1.171.39.32a (Rigaku OD, 2017)'
_computing_data_reduction 'CrysAlisPro 1.171.39.32a (Rigaku OD, 2017)'
_computing_molecular_graphics 'Olex2 (Dolomanov et al., 2009)'
_computing_publication_material 'Olex2 (Dolomanov et al., 2009)'
_computing_structure_refinement 'XL (Sheldrick, 2008)'
_computing_structure_solution 'ShelXT (Sheldrick, 2015)'
_diffrn_ambient_environment N~2~
_diffrn_ambient_temperature 169.99(10)
_diffrn_detector 'CCD plate'
_diffrn_measured_fraction_theta_full 0.998
_diffrn_measured_fraction_theta_max 0.998
_diffrn_measurement_details
;
List of Runs (angles in degrees, time in seconds):

  # Type    Start    End  Width  t~exp~   \w     \q     \k     \f   Frames
#--------------------------------------------------------------------------
  1  \w    -23.00  48.00   1.00    1.00    --    0.00  19.00 -60.00   71
  2  \w     61.00  87.00   1.00    1.00    --    0.00  19.00 -60.00   26
  3  \w    -73.00 -13.00   1.00    1.00    --    0.00 -77.00 -30.00   60
  4  \w    -21.00  86.00   1.00    1.00    --    0.00  57.00-150.00  107
  5  \w    -23.00   5.00   1.00    1.00    --    0.00  77.00  60.00   28
  6  \w    -30.00  24.00   1.00    1.00    --    0.00  77.00 -30.00   54
  7  \w    -22.00  14.00   1.00    1.00    --    0.00  57.00 150.00   36
  8  \w     31.00  85.00   1.00    1.00    --    0.00  77.00  60.00   54
  9  \w     45.00  85.00   1.00    1.00    --    0.00  77.00 -30.00   40
 10  \w    -23.00  37.00   1.00    1.00    --    0.00  19.00  60.00   60
 11  \w     29.00  86.00   1.00    1.00    --    0.00  57.00 150.00   57
 12  \w     50.00  82.00   1.00    1.00    --    0.00  38.00  90.00   32
 13  \w    -19.00  44.00   1.00    1.00    --    0.00  38.00  90.00   63
 14  \w    122.00 184.00   1.00    1.00    --   95.80  77.00 138.28   62
 15  \w     66.00  92.00   1.00    1.00    --   95.80  77.00 138.28   26
 16  \w     67.00  93.00   1.00    1.00    --   95.80  71.00  33.64   26
 17  \w     94.00 185.00   1.00    1.00    --   95.80  78.00  75.17   91
 18  \w     65.00  91.00   1.00    1.00    --   95.80  78.00  75.17   26
 19  \w    153.00 184.00   1.00    1.00    --   95.80  58.00 -98.87   31
 20  \w     71.00  97.00   1.00    1.00    --   95.80  59.00-148.74   26
 21  \w    147.00 172.00   1.00    1.00    --   95.80  61.00-180.00   25
 22  \w     71.00  96.00   1.00    1.00    --   95.80  61.00-180.00   25
 23  \w     75.00 101.00   1.00    1.00    --   95.80  45.00  90.00   26
 24  \w     63.00  88.00   1.00    1.00    --   95.80  82.00-180.00   25
 25  \w     65.00  90.00   1.00    1.00    --   95.80  77.00 120.00   25
 26  \w    107.00 177.00   1.00    1.00    --   95.80  77.00 120.00   70
 27  \w     63.00  88.00   1.00    1.00    --   95.80  82.00-150.00   25
 28  \w     65.00  90.00   1.00    1.00    --   95.80  77.00 -30.00   25
 29  \w     71.00  97.00   1.00    1.00    --   95.80  61.00 -30.00   26
 30  \w    120.00 184.00   1.00    1.00    --   95.80  61.00 -30.00   64
 31  \w    144.00 184.00   1.00    1.00    --   95.80  65.00   2.32   40
 32  \w     82.00 127.00   1.00    1.00    --   95.80 -82.00 150.00   45
 33  \w     31.00  71.00   1.00    1.00    --   95.80 -82.00 150.00   40
 34  \w     70.00  96.00   1.00    1.00    --   95.80  65.00   2.32   26
 35  \w     71.00  96.00   1.00    1.00    --   95.80  58.00 -98.87   25
 36  \w     65.00  90.00   1.00    1.00    --   95.80  77.00 -90.00   25
 37  \w     65.00  91.00   1.00    1.00    --   95.80  77.00  60.00   26
 38  \w     54.00 128.00   1.00    1.00    --   95.80 -82.00-120.00   74
 39  \w     64.00  90.00   1.00    1.00    --   95.80  82.00   0.00   26
 40  \w    160.00 185.00   1.00    1.00    --   95.80  82.00   0.00   25
 41  \w      6.00 128.00   1.00    1.00    --   95.80 -82.00 -60.00  122
 42  \w     63.00  89.00   1.00    1.00    --   95.80  82.00-120.00   26
 43  \w     71.00 184.00   1.00    1.00    --   95.80  59.00-128.88  113
 44  \w    127.00 176.00   1.00    1.00    --   95.80  82.00  30.00   49
 45  \w     64.00  90.00   1.00    1.00    --   95.80  82.00  30.00   26
 46  \w     63.00  88.00   1.00    1.00    --   95.80  82.00 -90.00   25
 47  \w     63.00  88.00   1.00    1.00    --   95.80  82.00 -60.00   25
 48  \w     71.00 127.00   1.00    1.00    --   95.80  61.00 120.00   56
 49  \w     24.00  49.00   1.00    1.00    --   95.80 -82.00-120.00   25
 50  \w     76.00 184.00   1.00    1.00    --   95.80  45.00-150.00  108
 51  \w     71.00 100.00   1.00    1.00    --   95.80  61.00  30.00   29
 52  \w     71.00  97.00   1.00    1.00    --   95.80  61.00  60.00   26
 53  \w    120.00 156.00   1.00    1.00    --   95.80  61.00  60.00   36
 54  \w     65.00  91.00   1.00    1.00    --   95.80  77.00   0.00   26
 55  \w     63.00  89.00   1.00    1.00    --   95.80  82.00 -30.00   26
 56  \w    156.00 181.00   1.00    1.00    --   95.80  82.00 -30.00   25
 57  \w    145.00 178.00   1.00    1.00    --   95.80  76.00 -64.90   33
 58  \w    124.00 167.00   1.00    1.00    --   95.80  45.00   0.00   43
 59  \w     71.00 124.00   1.00    1.00    --   95.80  61.00 150.00   53
 60  \w     66.00  92.00   1.00    1.00    --   95.80  77.00 -60.00   26
 61  \w     65.00  91.00   1.00    1.00    --   95.80  77.00-120.00   26
 62  \w     65.00  91.00   1.00    1.00    --   95.80  77.00  90.00   26
 63  \w     66.00  92.00   1.00    1.00    --   95.80  75.00  30.92   26
 64  \w     75.00 112.00   1.00    1.00    --   95.80  45.00   0.00   37
 65  \w     75.00 173.00   1.00    1.00    --   95.80  45.00 -60.00   98
 66  \w    160.00 185.00   1.00    1.00    --   95.80  77.00-180.00   25
 67  \w     75.00 182.00   1.00    1.00    --   95.80  45.00 -90.00  107
 68  \w     63.00  88.00   1.00    1.00    --   95.80  82.00  60.00   25
 69  \w     65.00  90.00   1.00    1.00    --   95.80  77.00-180.00   25
 70  \w     64.00  90.00   1.00    1.00    --   95.80  80.00 142.46   26
 71  \w     65.00  90.00   1.00    1.00    --   95.80  76.00 -64.90   25
 72  \w     72.00 106.00   1.00    1.00    --   95.80  55.00-130.33   34
 73  \w    142.00 173.00   1.00    1.00    --   95.80  32.00  37.49   31
 74  \w     13.00 127.00   1.00    1.00    --   95.80 -82.00  30.00  114
 75  \w     34.00 126.00   1.00    1.00    --   95.80 -82.00  90.00   92
 76  \w     76.00 101.00   1.00    1.00    --   95.80  32.00  37.49   25
;
_diffrn_measurement_device 'four-circle diffractometer'
_diffrn_measurement_device_type 'XtaLAB AFC12 (RINC): Kappa dual home/near'
_diffrn_measurement_method '\w scans'
_diffrn_orient_matrix_type 'CrysAlisPro convention (1999,Acta A55,543-557)'
_diffrn_orient_matrix_UB_11 -0.0623294000
_diffrn_orient_matrix_UB_12 0.1236941000
_diffrn_orient_matrix_UB_13 -0.0109389000
_diffrn_orient_matrix_UB_21 0.0120048000
_diffrn_orient_matrix_UB_22 -0.0092284000
_diffrn_orient_matrix_UB_23 -0.0796180000
_diffrn_orient_matrix_UB_31 -0.0588165000
_diffrn_orient_matrix_UB_32 -0.1329762000
_diffrn_orient_matrix_UB_33 -0.0046411000
_diffrn_radiation_monochromator graphite
_diffrn_radiation_probe x-ray
_diffrn_radiation_type CuK\a
_diffrn_radiation_wavelength 1.54184
_diffrn_reflns_av_R_equivalents 0.0768
_diffrn_reflns_av_unetI/netI 0.0199
_diffrn_reflns_Laue_measured_fraction_full 0.998
_diffrn_reflns_Laue_measured_fraction_max 0.998
_diffrn_reflns_limit_h_max 21
_diffrn_reflns_limit_h_min -21
_diffrn_reflns_limit_k_max 10
_diffrn_reflns_limit_k_min -10
_diffrn_reflns_limit_l_max 22
_diffrn_reflns_limit_l_min -22
_diffrn_reflns_number 64042
_diffrn_reflns_point_group_measured_fraction_full 0.998
_diffrn_reflns_point_group_measured_fraction_max 0.998
_diffrn_reflns_theta_full 67.074
_diffrn_reflns_theta_max 67.074
_diffrn_reflns_theta_min 4.622
_diffrn_source 'fine-focus sealed X-ray tube'
_diffrn_source_type 'Enhance (Cu) X-ray Source'
_exptl_absorpt_coefficient_mu 0.972
_exptl_absorpt_correction_T_max 1.00000
_exptl_absorpt_correction_T_min 0.11153
_exptl_absorpt_correction_type multi-scan
_exptl_absorpt_process_details
;
CrysAlisPro 1.171.39.32a (Rigaku Oxford Diffraction, 2017)
Empirical absorption correction using spherical harmonics,
 implemented in SCALE3 ABSPACK scaling algorithm.
;
_exptl_crystal_colour 'clear light colourless'
_exptl_crystal_colour_lustre clear
_exptl_crystal_colour_modifier light
_exptl_crystal_colour_primary colourless
_exptl_crystal_density_diffrn 1.405
_exptl_crystal_description block
_exptl_crystal_F_000 1264
_exptl_crystal_size_max 0.34
_exptl_crystal_size_mid 0.26
_exptl_crystal_size_min 0.22
_refine_diff_density_max 0.218
_refine_diff_density_min -0.220
_refine_diff_density_rms 0.040
_refine_ls_extinction_method none
_refine_ls_goodness_of_fit_ref 1.082
_refine_ls_hydrogen_treatment constr
_refine_ls_matrix_type full
_refine_ls_number_parameters 200
_refine_ls_number_reflns 2568
_refine_ls_number_restraints 0
_refine_ls_restrained_S_all 1.082
_refine_ls_R_factor_all 0.0377
_refine_ls_R_factor_gt 0.0360
_refine_ls_shift/su_max 0.001
_refine_ls_shift/su_mean 0.000
_refine_ls_structure_factor_coef Fsqd
_refine_ls_weighting_details 'w=1/[\s^2^(Fo^2^)+(0.0439P)^2^+1.0938P] where P=(Fo^2^+2Fc^2^)/3'
_refine_ls_weighting_scheme calc
_refine_ls_wR_factor_gt 0.0929
_refine_ls_wR_factor_ref 0.0942
_reflns_Friedel_coverage 0.000
_reflns_number_gt 2441
_reflns_number_total 2568
_reflns_threshold_expression 'I > 2\s(I)'
_cod_data_source_file d1cc00960e2.cif
_cod_data_source_block exp_1744
_cod_depositor_comments 'Adding full bibliography for 7128049.cif.'
_cod_database_code 7128049
_shelx_shelxl_version_number 2016/6
_shelx_space_group_comment
;
The symmetry employed for this shelxl refinement is uniquely defined
by the following loop, which should always be used as a source of
symmetry information in preference to the above space-group names.
They are only intended as comments.
;
_reflns_odcompleteness_completeness 99.93
_reflns_odcompleteness_iscentric 1
_reflns_odcompleteness_theta 66.97
_olex2_refinement_description
;
1. Fixed Uiso
 At 1.2 times of:
  All C(H) groups
 At 1.5 times of:
  All C(H,H,H) groups
2.a Ternary CH refined with riding coordinates:
 C7(H7), C8(H8)
2.b Aromatic/amide H refined with riding coordinates:
 C5(H5), C17(H17), C16(H16), C4(H4), C13(H13), C2(H2), C3(H3), C15(H15),
 C14(H14)
2.c Idealised Me refined as rotating group:
 C9(H9A,H9B,H9C)
;
_olex2_submission_special_instructions 'No special instructions were received'
_oxdiff_exptl_absorpt_empirical_details
;
Empirical correction (ABSPACK) includes:
- Absorption correction using spherical harmonics
- Frame scaling
;
_oxdiff_exptl_absorpt_empirical_full_max 6.496
_oxdiff_exptl_absorpt_empirical_full_min 0.456

loop_
_space_group_symop_operation_xyz
'x, y, z'
'-x+1/2, -y, z+1/2'
'-x, y+1/2, -z+1/2'
'x+1/2, -y+1/2, -z'
'-x, -y, -z'
'x-1/2, y, -z-1/2'
'x, -y-1/2, z-1/2'
'-x-1/2, y-1/2, z'

loop_
_atom_site_label
_atom_site_type_symbol
_atom_site_fract_x
_atom_site_fract_y
_atom_site_fract_z
_atom_site_U_iso_or_equiv
_atom_site_adp_type
_atom_site_occupancy
_atom_site_site_symmetry_order
_atom_site_calc_flag
_atom_site_refinement_flags_posn
_atom_site_refinement_flags_adp
_atom_site_refinement_flags_occupancy
_atom_site_disorder_assembly
_atom_site_disorder_group
F1 F 0.33095(5) 0.82174(11) 0.67225(4) 0.0401(2) Uani 1 1 d . . . . .
F2 F 0.29316(5) 0.88493(13) 0.56972(5) 0.0494(3) Uani 1 1 d . . . . .
F3 F 0.37038(5) 1.03522(10) 0.62503(6) 0.0512(3) Uani 1 1 d . . . . .
O1 O 0.56164(6) 0.87687(13) 0.53141(5) 0.0367(3) Uani 1 1 d . . . . .
N1 N 0.39855(7) 0.63249(14) 0.56851(6) 0.0316(3) Uani 1 1 d . . . . .
C6 C 0.50166(7) 0.62206(15) 0.64151(6) 0.0238(3) Uani 1 1 d . . . . .
C12 C 0.61965(7) 0.93104(15) 0.63951(7) 0.0253(3) Uani 1 1 d . . . . .
C7 C 0.48805(7) 0.79687(14) 0.62924(6) 0.0239(3) Uani 1 1 d . . . . .
H7 H 0.476292 0.850632 0.673245 0.029 Uiso 1 1 calc R . . . .
C11 C 0.55743(7) 0.87028(15) 0.59460(6) 0.0255(3) Uani 1 1 d . . . . .
C1 C 0.45010(7) 0.53543(16) 0.60189(6) 0.0259(3) Uani 1 1 d . . . . .
C8 C 0.41890(7) 0.79734(16) 0.57962(7) 0.0271(3) Uani 1 1 d . . . . .
H8 H 0.432440 0.846270 0.534953 0.033 Uiso 1 1 calc R . . . .
C5 C 0.55567(7) 0.54533(16) 0.68088(7) 0.0285(3) Uani 1 1 d . . . . .
H5 H 0.589660 0.602688 0.707667 0.034 Uiso 1 1 calc R . . . .
C17 C 0.61675(7) 0.93189(16) 0.71235(7) 0.0283(3) Uani 1 1 d . . . . .
H17 H 0.575186 0.889995 0.735231 0.034 Uiso 1 1 calc R . . . .
C16 C 0.67560(8) 0.99495(18) 0.75082(8) 0.0336(3) Uani 1 1 d . . . . .
H16 H 0.673779 0.993581 0.799385 0.040 Uiso 1 1 calc R . . . .
C10 C 0.35348(8) 0.88404(17) 0.61175(7) 0.0319(3) Uani 1 1 d . . . . .
C4 C 0.55848(8) 0.38100(17) 0.67990(7) 0.0340(3) Uani 1 1 d . . . . .
H4 H 0.594602 0.327829 0.705963 0.041 Uiso 1 1 calc R . . . .
C13 C 0.68248(8) 0.99480(18) 0.60622(8) 0.0335(3) Uani 1 1 d . . . . .
H13 H 0.685383 0.993717 0.557697 0.040 Uiso 1 1 calc R . . . .
C2 C 0.45259(8) 0.37188(17) 0.60067(7) 0.0333(3) Uani 1 1 d . . . . .
H2 H 0.418502 0.313965 0.574231 0.040 Uiso 1 1 calc R . . . .
C3 C 0.50748(8) 0.29746(17) 0.64012(8) 0.0371(3) Uani 1 1 d . . . . .
H3 H 0.510011 0.187858 0.639759 0.045 Uiso 1 1 calc R . . . .
C15 C 0.73687(8) 1.05974(19) 0.71713(8) 0.0391(4) Uani 1 1 d . . . . .
H15 H 0.775831 1.103617 0.743043 0.047 Uiso 1 1 calc R . . . .
C9 C 0.36335(8) 0.5845(2) 0.50337(7) 0.0385(3) Uani 1 1 d . . . . .
H9A H 0.401295 0.568863 0.468397 0.058 Uiso 1 1 calc GR . . . .
H9B H 0.329159 0.665137 0.488205 0.058 Uiso 1 1 calc GR . . . .
H9C H 0.336332 0.487782 0.510489 0.058 Uiso 1 1 calc GR . . . .
C14 C 0.74043(8) 1.0595(2) 0.64485(8) 0.0417(4) Uani 1 1 d . . . . .
H14 H 0.781823 1.102974 0.622277 0.050 Uiso 1 1 calc R . . . .

loop_
_atom_site_aniso_label
_atom_site_aniso_U_11
_atom_site_aniso_U_22
_atom_site_aniso_U_33
_atom_site_aniso_U_23
_atom_site_aniso_U_13
_atom_site_aniso_U_12
F1 0.0353(4) 0.0466(5) 0.0384(4) 0.0073(4) 0.0093(4) 0.0047(4)
F2 0.0304(5) 0.0655(7) 0.0523(5) 0.0082(5) -0.0090(4) 0.0143(4)
F3 0.0507(6) 0.0252(5) 0.0776(7) 0.0011(4) 0.0066(5) 0.0068(4)
O1 0.0387(6) 0.0455(6) 0.0260(5) -0.0009(4) 0.0035(4) -0.0085(4)
N1 0.0325(6) 0.0301(6) 0.0320(6) -0.0037(5) -0.0098(5) 0.0007(5)
C6 0.0241(6) 0.0249(6) 0.0225(6) 0.0007(5) 0.0030(5) -0.0006(5)
C12 0.0235(6) 0.0207(6) 0.0315(7) 0.0001(5) 0.0026(5) 0.0025(5)
C7 0.0239(6) 0.0240(6) 0.0237(6) -0.0012(5) 0.0000(5) 0.0004(5)
C11 0.0283(7) 0.0200(6) 0.0281(7) -0.0007(5) 0.0032(5) 0.0014(5)
C1 0.0258(6) 0.0275(7) 0.0246(6) -0.0023(5) 0.0029(5) -0.0001(5)
C8 0.0267(6) 0.0276(7) 0.0272(6) 0.0043(5) -0.0015(5) -0.0005(5)
C5 0.0261(7) 0.0324(7) 0.0268(6) 0.0032(5) 0.0008(5) 0.0006(5)
C17 0.0251(6) 0.0277(7) 0.0322(7) -0.0035(5) 0.0039(5) -0.0007(5)
C16 0.0294(7) 0.0384(8) 0.0329(7) -0.0076(6) 0.0002(6) 0.0002(6)
C10 0.0296(7) 0.0299(7) 0.0362(7) 0.0069(6) -0.0019(6) 0.0014(6)
C4 0.0327(7) 0.0343(8) 0.0351(7) 0.0097(6) 0.0048(6) 0.0089(6)
C13 0.0289(7) 0.0382(8) 0.0335(7) 0.0034(6) 0.0032(6) -0.0027(6)
C2 0.0357(7) 0.0276(7) 0.0367(7) -0.0066(6) 0.0036(6) -0.0028(6)
C3 0.0427(8) 0.0233(7) 0.0454(8) 0.0002(6) 0.0110(7) 0.0045(6)
C15 0.0262(7) 0.0435(9) 0.0477(8) -0.0066(7) -0.0038(6) -0.0045(6)
C9 0.0354(8) 0.0493(9) 0.0309(7) -0.0038(6) -0.0075(6) -0.0073(7)
C14 0.0266(7) 0.0517(10) 0.0467(8) 0.0046(7) 0.0039(6) -0.0102(7)

loop_
_atom_type_symbol
_atom_type_description
_atom_type_scat_dispersion_real
_atom_type_scat_dispersion_imag
_atom_type_scat_source
C C 0.0181 0.0091 'International Tables Vol C Tables 4.2.6.8 and 6.1.1.4'
H H 0.0000 0.0000 'International Tables Vol C Tables 4.2.6.8 and 6.1.1.4'
F F 0.0727 0.0534 'International Tables Vol C Tables 4.2.6.8 and 6.1.1.4'
N N 0.0311 0.0180 'International Tables Vol C Tables 4.2.6.8 and 6.1.1.4'
O O 0.0492 0.0322 'International Tables Vol C Tables 4.2.6.8 and 6.1.1.4'

loop_
_geom_angle_atom_site_label_1
_geom_angle_atom_site_label_2
_geom_angle_atom_site_label_3
_geom_angle
_geom_angle_site_symmetry_1
_geom_angle_site_symmetry_3
_geom_angle_publ_flag
C1 N1 C8 109.66(10) . . ?
C1 N1 C9 120.92(12) . . ?
C9 N1 C8 120.01(11) . . ?
C1 C6 C7 108.88(11) . . ?
C5 C6 C7 130.78(12) . . ?
C5 C6 C1 120.29(12) . . ?
C17 C12 C11 123.33(11) . . ?
C17 C12 C13 118.93(12) . . ?
C13 C12 C11 117.70(12) . . ?
C6 C7 H7 110.8 . . ?
C6 C7 C11 109.51(10) . . ?
C6 C7 C8 102.89(10) . . ?
C11 C7 H7 110.8 . . ?
C11 C7 C8 111.86(10) . . ?
C8 C7 H7 110.8 . . ?
O1 C11 C12 120.81(12) . . ?
O1 C11 C7 119.96(11) . . ?
C12 C11 C7 119.23(10) . . ?
N1 C1 C6 111.84(12) . . ?
C2 C1 N1 127.28(12) . . ?
C2 C1 C6 120.84(12) . . ?
N1 C8 C7 106.45(10) . . ?
N1 C8 H8 109.8 . . ?
N1 C8 C10 109.54(11) . . ?
C7 C8 H8 109.8 . . ?
C10 C8 C7 111.31(11) . . ?
C10 C8 H8 109.8 . . ?
C6 C5 H5 120.4 . . ?
C6 C5 C4 119.16(13) . . ?
C4 C5 H5 120.4 . . ?
C12 C17 H17 119.9 . . ?
C16 C17 C12 120.28(12) . . ?
C16 C17 H17 119.9 . . ?
C17 C16 H16 119.9 . . ?
C15 C16 C17 120.12(13) . . ?
C15 C16 H16 119.9 . . ?
F1 C10 F2 106.38(11) . . ?
F1 C10 F3 106.34(12) . . ?
F1 C10 C8 113.15(11) . . ?
F2 C10 C8 112.09(11) . . ?
F3 C10 F2 106.72(11) . . ?
F3 C10 C8 111.71(11) . . ?
C5 C4 H4 120.1 . . ?
C3 C4 C5 119.76(13) . . ?
C3 C4 H4 120.1 . . ?
C12 C13 H13 119.8 . . ?
C14 C13 C12 120.48(13) . . ?
C14 C13 H13 119.8 . . ?
C1 C2 H2 121.0 . . ?
C3 C2 C1 117.91(13) . . ?
C3 C2 H2 121.0 . . ?
C4 C3 C2 122.03(13) . . ?
C4 C3 H3 119.0 . . ?
C2 C3 H3 119.0 . . ?
C16 C15 H15 119.9 . . ?
C16 C15 C14 120.13(13) . . ?
C14 C15 H15 119.9 . . ?
N1 C9 H9A 109.5 . . ?
N1 C9 H9B 109.5 . . ?
N1 C9 H9C 109.5 . . ?
H9A C9 H9B 109.5 . . ?
H9A C9 H9C 109.5 . . ?
H9B C9 H9C 109.5 . . ?
C13 C14 C15 120.04(13) . . ?
C13 C14 H14 120.0 . . ?
C15 C14 H14 120.0 . . ?

loop_
_geom_bond_atom_site_label_1
_geom_bond_atom_site_label_2
_geom_bond_distance
_geom_bond_site_symmetry_2
_geom_bond_publ_flag
F1 C10 1.3340(16) . ?
F2 C10 1.3414(16) . ?
F3 C10 1.3404(17) . ?
O1 C11 1.2127(16) . ?
N1 C1 1.3878(17) . ?
N1 C8 1.4589(17) . ?
N1 C9 1.4530(17) . ?
C6 C7 1.5195(17) . ?
C6 C1 1.3986(18) . ?
C6 C5 1.3836(18) . ?
C12 C11 1.4933(18) . ?
C12 C17 1.3948(19) . ?
C12 C13 1.3957(18) . ?
C7 H7 0.9800 . ?
C7 C11 1.5334(17) . ?
C7 C8 1.5544(17) . ?
C1 C2 1.387(2) . ?
C8 H8 0.9800 . ?
C8 C10 1.5079(19) . ?
C5 H5 0.9300 . ?
C5 C4 1.394(2) . ?
C17 H17 0.9300 . ?
C17 C16 1.3872(19) . ?
C16 H16 0.9300 . ?
C16 C15 1.381(2) . ?
C4 H4 0.9300 . ?
C4 C3 1.380(2) . ?
C13 H13 0.9300 . ?
C13 C14 1.382(2) . ?
C2 H2 0.9300 . ?
C2 C3 1.386(2) . ?
C3 H3 0.9300 . ?
C15 H15 0.9300 . ?
C15 C14 1.385(2) . ?
C9 H9A 0.9600 . ?
C9 H9B 0.9600 . ?
C9 H9C 0.9600 . ?
C14 H14 0.9300 . ?
